data_2209052
loop_
_publ_author_name
'Silva, Luiz Everson da'
'Joussef, Antonio Carlos'
'Foro, Sabine'
'Schmidt, Boris'

_publ_section_title 5-{[4-(4-Bromophenyl)thiazol-2-yl]aminomethylene}-2,2-dimethyl-1,3-dioxane-4,6-dione
_journal_coeditor_code XU2024
_journal_issue 5
_journal_name_full 'Acta Crystallographica Section E'
_journal_page_first o1722
_journal_page_last o1723
_journal_paper_doi 10.1107/S1600536806011779
_journal_volume 62
_journal_year 2006
_chemical_formula_iupac 'C16 H13 Br N2 O4 S'
_chemical_formula_moiety 'C16 H13 Br N2 O4 S'
_chemical_formula_sum 'C16 H13 Br N2 O4 S'
_chemical_formula_weight 409.25
_chemical_name_systematic
;
5-{[4-(4-Bromophenyl)thiazol-2-yl]aminomethylene}-2,2-dimethyl-1,3-
dioxane-4,6-dione
;
_space_group_IT_number 2
_symmetry_cell_setting triclinic
_symmetry_space_group_name_Hall '-P 1'
_symmetry_space_group_name_H-M 'P -1'
_atom_sites_solution_hydrogens geom
_atom_sites_solution_primary direct
_atom_sites_solution_secondary difmap
_audit_creation_method SHELXL-97
_cell_angle_alpha 70.969(5)
_cell_angle_beta 79.213(6)
_cell_angle_gamma 77.059(6)
_cell_formula_units_Z 2
_cell_length_a 7.8262(6)
_cell_length_b 9.4869(7)
_cell_length_c 11.8847(7)
_cell_measurement_reflns_used 25
_cell_measurement_temperature 299(2)
_cell_measurement_theta_max 22.8
_cell_measurement_theta_min 5.0
_cell_volume 806.72(10)
_computing_cell_refinement
;
CAD-4-PC
;
_computing_data_collection
;
CAD-4-PC (Enraf--Nonius, 1993)
;
_computing_data_reduction 'REDU4 (Stoe & Cie, 1987)'
_computing_molecular_graphics 'PLATON (Spek, 2003)'
_computing_publication_material SHELXL97
_computing_structure_refinement 'SHELXL97 (Sheldrick, 1997)'
_computing_structure_solution 'SHELXS97 (Sheldrick, 1997)'
_diffrn_ambient_temperature 299(2)
_diffrn_measured_fraction_theta_full 0.96
_diffrn_measured_fraction_theta_max 0.96
_diffrn_measurement_device_type 'Enraf--Nonius CAD-4'
_diffrn_measurement_method \w/2\q
_diffrn_radiation_monochromator graphite
_diffrn_radiation_source 'fine-focus sealed tube'
_diffrn_radiation_type CuK\a
_diffrn_radiation_wavelength 1.54180
_diffrn_reflns_av_R_equivalents 0.024
_diffrn_reflns_av_sigmaI/netI 0.017
_diffrn_reflns_limit_h_max 1
_diffrn_reflns_limit_h_min -9
_diffrn_reflns_limit_k_max 11
_diffrn_reflns_limit_k_min -11
_diffrn_reflns_limit_l_max 13
_diffrn_reflns_limit_l_min -14
_diffrn_reflns_number 3288
_diffrn_reflns_theta_full 66.9
_diffrn_reflns_theta_max 66.9
_diffrn_reflns_theta_min 4.0
_diffrn_standards_decay_% 1.0
_diffrn_standards_interval_time 120
_diffrn_standards_number 3
_exptl_absorpt_coefficient_mu 4.904
_exptl_absorpt_correction_T_max 0.479
_exptl_absorpt_correction_T_min 0.198
_exptl_absorpt_correction_type psi-scan
_exptl_absorpt_process_details '(North <i>et al.</i>,  1968)'
_exptl_crystal_colour yellow
_exptl_crystal_density_diffrn 1.685
_exptl_crystal_density_method 'not measured'
_exptl_crystal_description 'thick needle'
_exptl_crystal_F_000 412
_exptl_crystal_size_max 0.60
_exptl_crystal_size_mid 0.25
_exptl_crystal_size_min 0.15
_refine_diff_density_max 0.53
_refine_diff_density_min -0.60
_refine_ls_extinction_coef 0.0133(7)
_refine_ls_extinction_expression Fc^*^=kFc[1+0.001xFc^2^\l^3^/sin(2\q)]^-1/4^
_refine_ls_extinction_method SHELXL97
_refine_ls_goodness_of_fit_ref 1.144
_refine_ls_hydrogen_treatment constr
_refine_ls_matrix_type full
_refine_ls_number_parameters 218
_refine_ls_number_reflns 2774
_refine_ls_number_restraints 0
_refine_ls_restrained_S_all 1.144
_refine_ls_R_factor_all 0.035
_refine_ls_R_factor_gt 0.032
_refine_ls_shift/su_max 0.003
_refine_ls_shift/su_mean 0.000
_refine_ls_structure_factor_coef Fsqd
_refine_ls_weighting_details 'calc w=1/[\s^2^(Fo^2^)+(0.0459P)^2^+0.4106P] where P=(Fo^2^+2Fc^2^)/3'
_refine_ls_weighting_scheme calc
_refine_ls_wR_factor_gt 0.086
_refine_ls_wR_factor_ref 0.088
_reflns_number_gt 2603
_reflns_number_total 2774
_reflns_threshold_expression I>2\s(I)
_cod_data_source_file xu2024.cif
_cod_data_source_block I
_cod_database_code 2209052
_cod_database_fobs_code 2209052

loop_
_symmetry_equiv_pos_as_xyz
'x, y, z'
'-x, -y, -z'

loop_
_atom_site_type_symbol
_atom_site_label
_atom_site_fract_x
_atom_site_fract_y
_atom_site_fract_z
_atom_site_U_iso_or_equiv
_atom_site_adp_type
_atom_site_calc_flag
_atom_site_refinement_flags
_atom_site_occupancy
C C1 -0.0835(3) 0.3092(3) 0.4790(2) 0.0358(5) Uani d . 1
C C2 -0.2798(3) 0.5084(3) 0.5447(2) 0.0394(5) Uani d . 1
H H2 -0.3613 0.5912 0.5576 0.047 Uiso calc R 1
C C3 -0.1846(3) 0.4042(2) 0.6289(2) 0.0343(5) Uani d . 1
C C4 -0.1915(3) 0.4066(3) 0.7527(2) 0.0352(5) Uani d . 1
C C5 -0.1077(3) 0.2839(3) 0.8382(2) 0.0398(5) Uani d . 1
H H5 -0.0461 0.1989 0.8165 0.048 Uiso calc R 1
C C6 -0.1147(3) 0.2870(3) 0.9542(2) 0.0432(6) Uani d . 1
H H6 -0.0582 0.2050 1.0104 0.052 Uiso calc R 1
C C7 -0.2072(3) 0.4137(3) 0.9855(2) 0.0413(5) Uani d . 1
C C8 -0.2916(4) 0.5364(3) 0.9038(2) 0.0491(6) Uani d . 1
H H8 -0.3536 0.6207 0.9265 0.059 Uiso calc R 1
C C9 -0.2827(4) 0.5327(3) 0.7879(2) 0.0462(6) Uani d . 1
H H9 -0.3386 0.6157 0.7321 0.055 Uiso calc R 1
C C10 0.1531(3) 0.1087(3) 0.4488(2) 0.0366(5) Uani d . 1
H H10 0.1805 0.0916 0.5255 0.044 Uiso calc R 1
C C11 0.2563(3) 0.0217(3) 0.3809(2) 0.0363(5) Uani d . 1
C C12 0.3972(3) -0.0978(3) 0.4330(2) 0.0380(5) Uani d . 1
C C13 0.5184(3) -0.0839(3) 0.2285(2) 0.0443(6) Uani d . 1
C C14 0.2200(3) 0.0405(3) 0.2607(2) 0.0422(6) Uani d . 1
C C15 0.6043(4) -0.1992(4) 0.1634(3) 0.0596(8) Uani d . 1
H H15A 0.7216 -0.2412 0.1845 0.072 Uiso calc R 1
H H15B 0.6101 -0.1512 0.0784 0.072 Uiso calc R 1
H H15C 0.5360 -0.2787 0.1857 0.072 Uiso calc R 1
C C16 0.6151(4) 0.0458(4) 0.2005(3) 0.0600(7) Uani d . 1
H H16A 0.6214 0.0982 0.1162 0.072 Uiso calc R 1
H H16B 0.7324 0.0078 0.2225 0.072 Uiso calc R 1
H H16C 0.5533 0.1143 0.2449 0.072 Uiso calc R 1
Br Br1 -0.22471(4) 0.42077(4) 1.14469(2) 0.06033(16) Uani d . 1
N N1 -0.0720(3) 0.2885(2) 0.59049(17) 0.0362(4) Uani d . 1
N N2 0.0161(3) 0.2160(2) 0.41215(18) 0.0399(5) Uani d . 1
H H2N -0.0128 0.2286 0.3427 0.048 Uiso calc R 1
O O1 0.5090(2) -0.16439(18) 0.35441(16) 0.0447(4) Uani d . 1
O O2 0.3430(2) -0.0318(2) 0.19316(16) 0.0475(4) Uani d . 1
O O3 0.4173(3) -0.1465(2) 0.53740(16) 0.0490(4) Uani d . 1
O O4 0.0858(3) 0.1120(3) 0.21890(19) 0.0632(6) Uani d . 1
S S1 -0.22965(8) 0.46702(7) 0.41146(5) 0.04323(18) Uani d . 1

loop_
_atom_site_aniso_label
_atom_site_aniso_U_11
_atom_site_aniso_U_22
_atom_site_aniso_U_33
_atom_site_aniso_U_12
_atom_site_aniso_U_13
_atom_site_aniso_U_23
C1 0.0373(12) 0.0361(11) 0.0353(12) -0.0031(9) -0.0045(9) -0.0144(9)
C2 0.0413(13) 0.0396(12) 0.0386(12) 0.0032(10) -0.0083(10) -0.0183(10)
C3 0.0338(12) 0.0343(11) 0.0356(12) -0.0031(9) -0.0029(9) -0.0140(9)
C4 0.0367(12) 0.0366(11) 0.0330(11) -0.0036(9) -0.0023(9) -0.0143(9)
C5 0.0407(13) 0.0376(12) 0.0418(13) 0.0040(9) -0.0072(10) -0.0187(10)
C6 0.0458(14) 0.0420(13) 0.0397(13) 0.0042(10) -0.0096(10) -0.0150(10)
C7 0.0462(14) 0.0446(13) 0.0351(12) -0.0022(10) -0.0070(10) -0.0172(10)
C8 0.0632(17) 0.0386(13) 0.0430(14) 0.0075(11) -0.0057(12) -0.0201(11)
C9 0.0591(16) 0.0364(12) 0.0367(13) 0.0072(11) -0.0075(11) -0.0120(10)
C10 0.0424(13) 0.0361(11) 0.0330(11) -0.0059(9) -0.0065(9) -0.0120(9)
C11 0.0389(13) 0.0344(11) 0.0362(12) 0.0001(9) -0.0082(9) -0.0139(9)
C12 0.0408(13) 0.0323(11) 0.0412(13) -0.0040(9) -0.0083(10) -0.0111(10)
C13 0.0455(14) 0.0412(13) 0.0421(13) 0.0056(10) -0.0064(10) -0.0151(11)
C14 0.0469(14) 0.0403(12) 0.0401(13) 0.0065(10) -0.0106(10) -0.0195(10)
C15 0.0574(18) 0.0586(17) 0.0622(18) 0.0117(13) -0.0036(13) -0.0337(15)
C16 0.0653(19) 0.0571(17) 0.0551(17) -0.0137(14) 0.0023(14) -0.0169(14)
Br1 0.0754(3) 0.0649(2) 0.0424(2) 0.01792(15) -0.02126(14) -0.03068(15)
N1 0.0399(11) 0.0354(10) 0.0337(10) -0.0008(8) -0.0039(8) -0.0148(8)
N2 0.0436(11) 0.0422(10) 0.0354(10) 0.0031(8) -0.0081(8) -0.0190(9)
O1 0.0461(10) 0.0369(8) 0.0449(10) 0.0083(7) -0.0082(7) -0.0129(7)
O2 0.0490(10) 0.0522(10) 0.0439(10) 0.0094(8) -0.0120(8) -0.0266(8)
O3 0.0600(11) 0.0429(9) 0.0409(10) 0.0003(8) -0.0174(8) -0.0082(8)
O4 0.0639(12) 0.0727(13) 0.0527(11) 0.0297(10) -0.0291(10) -0.0341(10)
S1 0.0489(4) 0.0446(3) 0.0365(3) 0.0065(3) -0.0140(2) -0.0173(3)

loop_
_atom_type_symbol
_atom_type_description
_atom_type_scat_dispersion_real
_atom_type_scat_dispersion_imag
_atom_type_scat_source
C C 0.0181 0.0091 'International Tables Vol C Tables 4.2.6.8 and 6.1.1.4'
H H 0.0000 0.0000 'International Tables Vol C Tables 4.2.6.8 and 6.1.1.4'
Br Br -0.6763 1.2805 'International Tables Vol C Tables 4.2.6.8 and 6.1.1.4'
N N 0.0311 0.0180 'International Tables Vol C Tables 4.2.6.8 and 6.1.1.4'
O O 0.0492 0.0322 'International Tables Vol C Tables 4.2.6.8 and 6.1.1.4'
S S 0.3331 0.5567 'International Tables Vol C Tables 4.2.6.8 and 6.1.1.4'

loop_
_geom_angle_atom_site_label_1
_geom_angle_atom_site_label_2
_geom_angle_atom_site_label_3
_geom_angle
N1 C1 N2 124.2(2)
N1 C1 S1 116.01(17)
N2 C1 S1 119.74(17)
C3 C2 S1 110.75(18)
C3 C2 H2 124.6
S1 C2 H2 124.6
C2 C3 N1 115.0(2)
C2 C3 C4 125.4(2)
N1 C3 C4 119.6(2)
C9 C4 C5 118.1(2)
C9 C4 C3 120.5(2)
C5 C4 C3 121.4(2)
C6 C5 C4 121.1(2)
C6 C5 H5 119.5
C4 C5 H5 119.5
C5 C6 C7 118.9(2)
C5 C6 H6 120.5
C7 C6 H6 120.5
C8 C7 C6 121.6(2)
C8 C7 Br1 118.11(19)
C6 C7 Br1 120.31(19)
C7 C8 C9 119.1(2)
C7 C8 H8 120.5
C9 C8 H8 120.5
C8 C9 C4 121.2(2)
C8 C9 H9 119.4
C4 C9 H9 119.4
N2 C10 C11 124.3(2)
N2 C10 H10 117.9
C11 C10 H10 117.9
C10 C11 C14 121.0(2)
C10 C11 C12 119.2(2)
C14 C11 C12 119.7(2)
O3 C12 O1 118.4(2)
O3 C12 C11 126.3(2)
O1 C12 C11 115.3(2)
O1 C13 O2 110.1(2)
O1 C13 C16 110.2(2)
O2 C13 C16 111.1(2)
O1 C13 C15 106.4(2)
O2 C13 C15 104.8(2)
C16 C13 C15 114.0(2)
O4 C14 O2 118.1(2)
O4 C14 C11 124.9(2)
O2 C14 C11 117.0(2)
C13 C15 H15A 109.5
C13 C15 H15B 109.5
H15A C15 H15B 109.5
C13 C15 H15C 109.5
H15A C15 H15C 109.5
H15B C15 H15C 109.5
C13 C16 H16A 109.5
C13 C16 H16B 109.5
H16A C16 H16B 109.5
C13 C16 H16C 109.5
H16A C16 H16C 109.5
H16B C16 H16C 109.5
C1 N1 C3 109.7(2)
C10 N2 C1 124.2(2)
C10 N2 H2N 117.9
C1 N2 H2N 117.9
C12 O1 C13 118.47(18)
C14 O2 C13 117.94(19)
C2 S1 C1 88.54(11)

loop_
_geom_bond_atom_site_label_1
_geom_bond_atom_site_label_2
_geom_bond_distance
_geom_bond_publ_flag
C1 N1 1.292(3) ?
C1 N2 1.392(3) ?
C1 S1 1.728(2) ?
C2 C3 1.356(3) ?
C2 S1 1.708(2) ?
C2 H2 0.9300 ?
C3 N1 1.390(3) ?
C3 C4 1.470(3) ?
C4 C9 1.396(3) ?
C4 C5 1.398(3) ?
C5 C6 1.379(4) ?
C5 H5 0.9300 ?
C6 C7 1.382(3) ?
C6 H6 0.9300 ?
C7 C8 1.375(4) ?
C7 Br1 1.893(2) ?
C8 C9 1.378(4) ?
C8 H8 0.9300 ?
C9 H9 0.9300 ?
C10 N2 1.331(3) y
C10 C11 1.370(3) y
C10 H10 0.9300 ?
C11 C14 1.454(3) ?
C11 C12 1.457(3) ?
C12 O3 1.202(3) ?
C12 O1 1.367(3) ?
C13 O1 1.437(3) ?
C13 O2 1.443(3) ?
C13 C16 1.501(4) ?
C13 C15 1.509(3) ?
C14 O4 1.211(3) ?
C14 O2 1.347(3) ?
C15 H15A 0.9600 ?
C15 H15B 0.9600 ?
C15 H15C 0.9600 ?
C16 H16A 0.9600 ?
C16 H16B 0.9600 ?
C16 H16C 0.9600 ?
N2 H2N 0.8600 ?

loop_
_geom_hbond_atom_site_label_D
_geom_hbond_atom_site_label_H
_geom_hbond_atom_site_label_A
_geom_hbond_distance_DH
_geom_hbond_distance_HA
_geom_hbond_distance_DA
_geom_hbond_angle_DHA
N2 H2N O4 0.86 2.06 2.704(3) 131

loop_
_geom_torsion_atom_site_label_1
_geom_torsion_atom_site_label_2
_geom_torsion_atom_site_label_3
_geom_torsion_atom_site_label_4
_geom_torsion
S1 C2 C3 N1 -0.8(3)
S1 C2 C3 C4 178.57(18)
C2 C3 C4 C9 -9.0(4)
N1 C3 C4 C9 170.3(2)
C2 C3 C4 C5 171.0(2)
N1 C3 C4 C5 -9.6(3)
C9 C4 C5 C6 0.1(4)
C3 C4 C5 C6 -180.0(2)
C4 C5 C6 C7 0.2(4)
C5 C6 C7 C8 -0.2(4)
C5 C6 C7 Br1 178.59(19)
C6 C7 C8 C9 -0.3(4)
Br1 C7 C8 C9 -179.0(2)
C7 C8 C9 C4 0.6(4)
C5 C4 C9 C8 -0.5(4)
C3 C4 C9 C8 179.5(2)
N2 C10 C11 C14 -0.8(4)
N2 C10 C11 C12 -176.8(2)
C10 C11 C12 O3 12.9(4)
C14 C11 C12 O3 -163.2(2)
C10 C11 C12 O1 -171.1(2)
C14 C11 C12 O1 12.8(3)
C10 C11 C14 O4 -12.7(4)
C12 C11 C14 O4 163.4(3)
C10 C11 C14 O2 169.8(2)
C12 C11 C14 O2 -14.2(3)
N2 C1 N1 C3 178.0(2)
S1 C1 N1 C3 -0.2(3)
C2 C3 N1 C1 0.7(3)
C4 C3 N1 C1 -178.7(2)
C11 C10 N2 C1 -176.8(2)
N1 C1 N2 C10 -10.6(4)
S1 C1 N2 C10 167.55(19)
O3 C12 O1 C13 -163.3(2)
C11 C12 O1 C13 20.4(3)
O2 C13 O1 C12 -50.1(3)
C16 C13 O1 C12 72.8(3)
C15 C13 O1 C12 -163.1(2)
O4 C14 O2 C13 164.6(3)
C11 C14 O2 C13 -17.7(3)
O1 C13 O2 C14 48.4(3)
C16 C13 O2 C14 -73.9(3)
C15 C13 O2 C14 162.5(2)
C3 C2 S1 C1 0.51(19)
N1 C1 S1 C2 -0.2(2)
N2 C1 S1 C2 -178.5(2)

loop_
_cod_related_entry_id
_cod_related_entry_database
_cod_related_entry_code
1 ChemSpider 3283098
